data_1568678
loop_
_publ_author_name
'El Mostafa Khechoubi'
'A. Bendani'
'N Guyen Ba Chanh'
'Christian Courseille'
'Robert Duplessix'
'Michel Couzi'

_publ_section_title
;
 Thermal conformational changes in a bidimensional molecular composite
 material: A thermodynamic and crystallographic study of NH3-(CH2)4-NH3
 CdCl4
;
_publ_section_title_footnote
;
;
_journal_issue 11
_journal_name_full 'Journal of Physics and Chemistry of Solids'
_journal_page_first 1277
_journal_page_last 1288
_journal_volume 55
_journal_year 1994
_chemical_compound_source 'see text'
_chemical_formula_moiety 'C4 H14 N2,Cd Cl4'
_chemical_formula_sum 'C4 H14 Cd Cl4 N2'
_chemical_formula_weight 344.38
_space_group_IT_number 53
_space_group_name_Hall '-P 2ab 2'
_space_group_name_H-M_alt 'P m a n'
_symmetry_cell_setting orthorhombic
_symmetry_Int_Tables_number 53
_symmetry_space_group_name_Hall '-P 2ab 2'
_symmetry_space_group_name_H-M 'P m a n'
_audit_creation_date 'Monday, 17 January 2022 '
_audit_creation_method 'PLATON <TABLE ACC> option'
_cell_angle_alpha 90
_cell_angle_beta 90
_cell_angle_gamma 90
_cell_formula_units_Z 2
_cell_length_a 7.377(3)
_cell_length_b 7.538(4)
_cell_length_c 10.600(2)
_cell_measurement_reflns_used 25
_cell_measurement_temperature 373
_cell_volume 589.4(4)
_computing_publication_material 'PLATON (Spek, 2003)'
_diffrn_ambient_temperature 373
_diffrn_measurement_device_type CAD-4
_diffrn_measurement_method '2\q / \w scans'
_diffrn_radiation_monochromator graphite
_diffrn_radiation_probe x-ray
_diffrn_radiation_source 'Sealed Tube'
_diffrn_radiation_type MoK\a
_diffrn_radiation_wavelength 0.71073
_exptl_crystal_colour ' colorless'
_exptl_crystal_density_diffrn 2.905
_exptl_crystal_description ' block'
_exptl_crystal_F_000 384
_exptl_crystal_size_max 0.5
_exptl_crystal_size_mid 0.1
_exptl_crystal_size_min 0.1
_refine_ls_hydrogen_treatment constr
_refine_ls_R_factor_gt 0.0284
_refine_ls_wR_factor_gt 0.0310
_cod_data_source_file 2C4CdCl4-III.cif
_cod_data_source_block 2c4cdcl4_III
_cod_database_code 1568678

loop_
_space_group_symop_id
_space_group_symop_operation_xyz
1 x,y,z
2 1/2-x,1/2+y,-z
3 x,-y,-z
4 1/2-x,1/2-y,z
5 -x,-y,-z
6 1/2+x,1/2-y,z
7 -x,y,z
8 1/2+x,1/2+y,-z

loop_
_atom_site_label
_atom_site_type_symbol
_atom_site_fract_x
_atom_site_fract_y
_atom_site_fract_z
_atom_site_U_iso_or_equiv
_atom_site_adp_type
_atom_site_occupancy
_atom_site_site_symmetry_order
_atom_site_calc_flag
_atom_site_refinement_flags_posn
_atom_site_refinement_flags_adp
_atom_site_refinement_flags_occupancy
_atom_site_disorder_assembly
_atom_site_disorder_group
Cd1 Cd 0.00000 0.00000 0.00000 0.0360(10) Uani 1 1 d . . . . .
Cl1 Cl 0.25000 0.25000 -0.0268(2) 0.053(2) Uani 1 1 d . . . . .
Cl2 Cl 0.00000 0.0473(3) 0.2383(2) 0.061(2) Uani 1 1 d . . . . .
N1 N 0.4689(15) -0.0245(8) 0.7921(7) 0.036(10) Uani 0.5 1 d . U P A -1
H1A H 0.47799 -0.14106 0.78030 0.0432 Uiso 0.5 1 calc R U P A -1
H1B H 0.56470 0.01389 0.83522 0.0432 Uiso 0.5 1 calc R U P A -1
H1C H 0.36826 -0.00078 0.83522 0.0432 Uiso 0.5 1 calc R U P A -1
C1 C 0.462(2) 0.0640(14) 0.6711(9) 0.058(9) Uani 0.5 1 d . U P A -1
H1D H 0.33644 0.09273 0.65321 0.0696 Uiso 0.5 1 calc R U P A -1
H1E H 0.53200 0.17257 0.67734 0.0696 Uiso 0.5 1 calc R U P A -1
C2 C 0.536(4) -0.0435(14) 0.5605(10) 0.07(3) Uani 0.5 1 d . U P A -1
H2A H 0.66597 -0.04619 0.56464 0.1050 Uiso 0.5 1 calc R U P A -1
H2B H 0.48972 -0.16239 0.56464 0.1050 Uiso 0.5 1 calc R U P A -1

loop_
_atom_type_symbol
_atom_type_description
_atom_type_scat_dispersion_real
_atom_type_scat_dispersion_imag
_atom_type_scat_source
C C 0.0033 0.0016 ' International Tables Vol C Tables 4.2.6.8 and 6.1.1.4'
H H 0.0000 0.0000 ' International Tables Vol C Tables 4.2.6.8 and 6.1.1.4'
Cd Cd -0.8075 1.2024 ' International Tables Vol C Tables 4.2.6.8 and 6.1.1.4'
Cl Cl 0.1484 0.1585 ' International Tables Vol C Tables 4.2.6.8 and 6.1.1.4'
N N 0.0061 0.0033 ' International Tables Vol C Tables 4.2.6.8 and 6.1.1.4'

loop_
_geom_angle_atom_site_label_1
_geom_angle_atom_site_label_2
_geom_angle_atom_site_label_3
_geom_angle
_geom_angle_site_symmetry_1
_geom_angle_site_symmetry_2
_geom_angle_site_symmetry_3
_geom_angle_publ_flag
Cl1 Cd1 Cl2 90.39(6) . . . yes
Cl1 Cd1 Cl1 91.88(4) . . 2_545 yes
Cl1 Cd1 Cl2 89.61(6) . . 3_555 yes
Cl1 Cd1 Cl1 180.00 . . 5_555 yes
Cl1 Cd1 Cl1 88.12(4) . . 6_455 yes
Cl1 Cd1 Cl2 89.61(6) 2_545 . . yes
Cl2 Cd1 Cl2 180.00 . . 3_555 yes
Cl1 Cd1 Cl2 89.61(6) 5_555 . . yes
Cl1 Cd1 Cl2 90.39(6) 6_455 . . yes
Cl1 Cd1 Cl2 90.39(6) 2_545 . 3_555 yes
Cl1 Cd1 Cl1 88.12(4) 2_545 . 5_555 yes
Cl1 Cd1 Cl1 180.00 2_545 . 6_455 yes
Cl1 Cd1 Cl2 90.39(6) 5_555 . 3_555 yes
Cl1 Cd1 Cl2 89.61(6) 6_455 . 3_555 yes
Cl1 Cd1 Cl1 91.88(4) 5_555 . 6_455 yes
Cd1 Cl1 Cd1 167.70(9) . . 2_555 yes
N1 C1 C2 115.1(9) . . . yes
N1 C1 C1 88.0(16) . . 7_655 yes
N1 C1 C2 117.8(9) . . 7_655 yes
N1 C1 C2 107.0(10) 7_655 . . yes
C1 C1 C2 69.0(18) 7_655 . . no
C2 C1 C2 20.1(16) . . 7_655 no
N1 C1 C1 70.6(15) 7_655 . 7_655 yes
N1 C1 C2 115.8(10) 7_655 . 7_655 yes
C1 C1 C2 89.1(19) 7_655 . 7_655 no
C1 C2 C2 116.3(12) . . 3_556 no
C1 C2 C2 107.1(14) . . 5_656 no
C1 C2 C2 118.3(9) 7_655 . 3_556 no
C1 C2 C2 116.7(11) 7_655 . 5_656 no

loop_
_geom_bond_atom_site_label_1
_geom_bond_atom_site_label_2
_geom_bond_distance
_geom_bond_site_symmetry_1
_geom_bond_site_symmetry_2
_geom_bond_publ_flag
Cd1 Cl1 2.6520(14) . . yes
Cd1 Cl2 2.551(3) . . yes
Cd1 Cl1 2.6520(14) . 2_545 yes
Cd1 Cl2 2.551(3) . 3_555 yes
Cd1 Cl1 2.6520(14) . 5_555 yes
Cd1 Cl1 2.6520(14) . 6_455 yes
N1 C1 1.447(12) . . yes
N1 C1 1.533(13) . 7_655 yes
C1 C2 1.526(18) . . no
C1 C2 1.425(15) . 7_655 no
C2 C2 1.441(15) . 3_556 no
C2 C2 1.53(2) . 5_656 no
